data_7025724
loop_
_publ_author_name
'Bruce, Michael I.'
'Humphrey, Paul A.'
'Zaitseva, Natasha N.'
'Nicholson, Brian K.'
'Skelton, Brian W.'
'White, Allan H.'

_publ_section_title
;
 Conversion of C[triple bond]C to CO in alkynyl-metal complexes: oxidation
 of carbon chains capped by carbon-tricobalt clusters.
;
_journal_issue 37
_journal_name_full 'Dalton transactions (Cambridge, England : 2003)'
_journal_page_first 8801
_journal_page_last 8811
_journal_paper_doi 10.1039/c002997c
_journal_volume 39
_journal_year 2010
_chemical_formula_moiety 'C78 H48 Co6 O16 P4, 3(C H Cl3)'
_chemical_formula_sum 'C81 H51 Cl9 Co6 O16 P4'
_chemical_formula_weight 2076.73
_chemical_name_systematic
;
?
;
_space_group_IT_number 14
_symmetry_cell_setting monoclinic
_symmetry_space_group_name_Hall '-P 2ybc'
_symmetry_space_group_name_H-M 'P 1 21/c 1'
_atom_sites_solution_hydrogens geom
_atom_sites_solution_primary direct
_atom_sites_solution_secondary difmap
_audit_creation_date 2008-05-13T21:32:43-00:00
_audit_creation_method 'WinGX routine CIF_UPDATE'
_cell_angle_alpha 90
_cell_angle_beta 118.502(7)
_cell_angle_gamma 90
_cell_formula_units_Z 4
_cell_length_a 24.2045(13)
_cell_length_b 17.0237(8)
_cell_length_c 23.6203(11)
_cell_measurement_reflns_used 20941
_cell_measurement_temperature 100(2)
_cell_measurement_theta_max 27.8869
_cell_measurement_theta_min 2.5397
_cell_volume 8553.1(9)
_computing_cell_refinement
;
CrysAlis RED, Oxford Diffraction Ltd.,
Version 1.171.32.15 (release 10-01-2008 CrysAlis171 .NET)
(compiled Jan 10 2008,16:37:18)
;
_computing_data_collection
;
CrysAlis CCD, Oxford Diffraction Ltd.,
Version 1.171.32.15 (release 10-01-2008 CrysAlis171 .NET)
(compiled Jan 10 2008,16:37:18)
;
_computing_data_reduction
;
CrysAlis RED, Oxford Diffraction Ltd.,
Version 1.171.32.15 (release 10-01-2008 CrysAlis171 .NET)
(compiled Jan 10 2008,16:37:18)
;
_computing_structure_refinement 'SHELXL-97 (Sheldrick, 1997)'
_diffrn_ambient_temperature 100(2)
_diffrn_detector_area_resol_mean 16.0009
_diffrn_measured_fraction_theta_full 0.994
_diffrn_measured_fraction_theta_max 0.994
_diffrn_measurement_device_type
;
Oxford Diffraction Xcalibur diffractometer
;
_diffrn_measurement_method '\w scans'
_diffrn_orient_matrix_UB_11 0.007137868
_diffrn_orient_matrix_UB_12 0.0377919064
_diffrn_orient_matrix_UB_13 0.0139172753
_diffrn_orient_matrix_UB_21 0.0135099386
_diffrn_orient_matrix_UB_22 -0.0168656873
_diffrn_orient_matrix_UB_23 0.0311088921
_diffrn_orient_matrix_UB_31 0.0295085935
_diffrn_orient_matrix_UB_32 -0.0013687203
_diffrn_orient_matrix_UB_33 0.0007256145
_diffrn_radiation_monochromator graphite
_diffrn_radiation_type MoK\a
_diffrn_radiation_wavelength 0.71073
_diffrn_reflns_av_R_equivalents 0
_diffrn_reflns_av_unetI/netI 0.0672
_diffrn_reflns_limit_h_max 25
_diffrn_reflns_limit_h_min -28
_diffrn_reflns_limit_k_max 20
_diffrn_reflns_limit_k_min 0
_diffrn_reflns_limit_l_max 28
_diffrn_reflns_limit_l_min 0
_diffrn_reflns_number 14969
_diffrn_reflns_theta_full 25
_diffrn_reflns_theta_max 25
_diffrn_reflns_theta_min 2.8
_exptl_absorpt_coefficient_mu 1.557
_exptl_absorpt_correction_T_max 1
_exptl_absorpt_correction_T_min 0.96123
_exptl_absorpt_correction_type multi-scan
_exptl_absorpt_process_details
;
CrysAlis RED, Oxford Diffraction Ltd.,
Version 1.171.32.15 (release 10-01-2008 CrysAlis171 .NET)
(compiled Jan 10 2008,16:37:18)
Empirical absorption correction using spherical harmonics,
implemented in SCALE3 ABSPACK scaling algorithm.
;
_exptl_crystal_colour deep_red
_exptl_crystal_density_diffrn 1.613
_exptl_crystal_density_method 'not measured'
_exptl_crystal_description rod
_exptl_crystal_F_000 4160
_exptl_crystal_size_max 0.36
_exptl_crystal_size_mid 0.14
_exptl_crystal_size_min 0.12
_refine_diff_density_max 2.098
_refine_diff_density_min -1.37
_refine_diff_density_rms 0.132
_refine_ls_extinction_method none
_refine_ls_goodness_of_fit_ref 1.033
_refine_ls_hydrogen_treatment constr
_refine_ls_matrix_type full
_refine_ls_number_parameters 1062
_refine_ls_number_reflns 14969
_refine_ls_number_restraints 0
_refine_ls_restrained_S_all 1.033
_refine_ls_R_factor_all 0.1242
_refine_ls_R_factor_gt 0.0866
_refine_ls_shift/su_max 0.007
_refine_ls_shift/su_mean 0.001
_refine_ls_structure_factor_coef Fsqd
_refine_ls_weighting_details 'calc w=1/[\s^2^(Fo^2^)+(0.0842P)^2^+88.6829P] where P=(Fo^2^+2Fc^2^)/3'
_refine_ls_weighting_scheme calc
_refine_ls_wR_factor_gt 0.2091
_refine_ls_wR_factor_ref 0.2251
_reflns_number_gt 9737
_reflns_number_total 14969
_reflns_threshold_expression I>2sigma(I)
_cod_data_source_file c002997c.txt
_cod_data_source_block br1415b
_cod_original_sg_symbol_Hall -P_2ybc
_cod_database_code 7025724

loop_
_symmetry_equiv_pos_as_xyz
'x, y, z'
'-x, y+1/2, -z+1/2'
'-x, -y, -z'
'x, -y-1/2, z-1/2'

loop_
_atom_site_label
_atom_site_type_symbol
_atom_site_fract_x
_atom_site_fract_y
_atom_site_fract_z
_atom_site_U_iso_or_equiv
_atom_site_adp_type
_atom_site_occupancy
_atom_site_symmetry_multiplicity
_atom_site_calc_flag
_atom_site_refinement_flags
_atom_site_disorder_assembly
_atom_site_disorder_group
Co1 Co 0.46412(4) 0.39586(7) 0.37507(4) 0.0319(2) Uani 1 1 d . . .
Co2 Co 0.39007(4) 0.41702(6) 0.25965(4) 0.0306(2) Uani 1 1 d . . .
Co3 Co 0.42893(4) 0.53099(7) 0.33397(4) 0.0355(3) Uani 1 1 d . . .
Co4 Co 1.12307(4) 0.67556(7) 0.69356(4) 0.0386(3) Uani 1 1 d . A .
Co5 Co 1.04837(4) 0.64798(7) 0.57990(4) 0.0347(2) Uani 1 1 d . A .
Co6 Co 1.07214(4) 0.54502(7) 0.66249(4) 0.0368(3) Uani 1 1 d . . .
C101 C 0.4037(3) 0.3657(4) 0.3937(3) 0.0315(17) Uani 1 1 d . . .
O101 O 0.3624(2) 0.3495(3) 0.4033(2) 0.0379(13) Uani 1 1 d . . .
C102 C 0.5248(3) 0.4275(5) 0.4506(3) 0.042(2) Uani 1 1 d . . .
O102 O 0.5633(2) 0.4485(4) 0.4990(2) 0.0561(17) Uani 1 1 d . . .
C21 C 0.3128(3) 0.4123(5) 0.2541(3) 0.0299(17) Uani 1 1 d . . .
O21 O 0.2655(2) 0.4144(4) 0.2514(2) 0.0432(14) Uani 1 1 d . . .
C22 C 0.3753(3) 0.4624(5) 0.1860(3) 0.0381(19) Uani 1 1 d . . .
O22 O 0.3660(2) 0.4944(4) 0.1397(2) 0.0444(14) Uani 1 1 d . . .
C31 C 0.3648(3) 0.5357(5) 0.3533(3) 0.0357(18) Uani 1 1 d . . .
O31 O 0.3250(2) 0.5393(4) 0.3654(2) 0.0453(14) Uani 1 1 d . . .
C32 C 0.4887(3) 0.5859(6) 0.3989(4) 0.050(2) Uani 1 1 d . . .
O32 O 0.5263(3) 0.6220(5) 0.4399(3) 0.073(2) Uani 1 1 d . . .
C33 C 0.4081(3) 0.6030(6) 0.2710(3) 0.045(2) Uani 1 1 d . . .
O33 O 0.3966(3) 0.6490(4) 0.2318(3) 0.0627(18) Uani 1 1 d . . .
C41 C 1.1995(3) 0.6485(6) 0.7017(3) 0.054(2) Uani 1 1 d . . .
O41 O 1.2466(2) 0.6289(4) 0.7081(3) 0.065(2) Uani 1 1 d . . .
C42 C 1.1402(3) 0.6782(6) 0.7755(4) 0.050(2) Uani 1 1 d . . .
O42 O 1.1509(3) 0.6777(5) 0.8281(3) 0.068(2) Uani 1 1 d . . .
C51 C 1.1095(3) 0.6304(5) 0.5588(3) 0.042(2) Uani 1 1 d . . .
O51 O 1.1501(2) 0.6157(4) 0.5485(2) 0.0538(17) Uani 1 1 d . . .
C52 C 0.9815(3) 0.6019(5) 0.5168(3) 0.0373(19) Uani 1 1 d . . .
O52 O 0.9381(2) 0.5747(4) 0.4760(2) 0.0515(16) Uani 1 1 d . . .
C61 C 1.1356(3) 0.4940(5) 0.6576(3) 0.041(2) Uani 1 1 d . . .
O61 O 1.1751(2) 0.4643(4) 0.6534(3) 0.0583(18) Uani 1 1 d . . .
C62 C 1.0817(4) 0.5196(6) 0.7403(4) 0.059(2) Uani 1 1 d . . .
O62 O 1.0845(4) 0.5008(4) 0.7874(3) 0.091(2) Uani 1 1 d . . .
C63 C 1.0068(3) 0.4849(5) 0.6126(3) 0.0411(19) Uani 1 1 d . . .
O63 O 0.9656(2) 0.4449(4) 0.5793(3) 0.0545(15) Uani 1 1 d . . .
C1 C 0.4722(3) 0.4523(5) 0.3113(3) 0.0309(17) Uani 1 1 d . . .
C2 C 0.5257(3) 0.4696(5) 0.3003(3) 0.0346(18) Uani 1 1 d . . .
O2 O 0.5254(2) 0.4561(4) 0.2487(2) 0.0452(15) Uani 1 1 d . . .
C3 C 0.5816(3) 0.5002(5) 0.3543(3) 0.0306(17) Uani 1 1 d . . .
C4 C 0.6313(3) 0.5191(5) 0.3982(3) 0.0330(17) Uani 1 1 d . . .
C5 C 0.6920(3) 0.5415(4) 0.4468(3) 0.0240(15) Uani 1 1 d . . .
C6 C 0.7388(3) 0.5564(5) 0.4289(3) 0.0340(18) Uani 1 1 d . . .
H6 H 0.73 0.5494 0.3855 0.041 Uiso 1 1 calc R . .
C7 C 0.7968(3) 0.5809(5) 0.4741(3) 0.0351(18) Uani 1 1 d . . .
H7 H 0.8282 0.5909 0.4618 0.042 Uiso 1 1 calc R . .
C8 C 0.8110(3) 0.5913(4) 0.5379(3) 0.0253(15) Uani 1 1 d . . .
C9 C 0.7642(3) 0.5775(4) 0.5552(3) 0.0283(16) Uani 1 1 d . . .
H9 H 0.7732 0.5848 0.5987 0.034 Uiso 1 1 calc R . .
C10 C 0.7053(3) 0.5536(4) 0.5101(3) 0.0262(16) Uani 1 1 d . . .
H10 H 0.6736 0.5454 0.5223 0.031 Uiso 1 1 calc R . .
C11 C 0.8731(3) 0.6164(4) 0.5851(3) 0.0308(17) Uani 1 1 d . . .
C12 C 0.9248(3) 0.6350(4) 0.6222(3) 0.0294(16) Uani 1 1 d . . .
C13 C 0.9873(3) 0.6646(5) 0.6689(3) 0.0389(19) Uani 1 1 d . . .
O13 O 0.9936(2) 0.6981(4) 0.7173(2) 0.0589(17) Uani 1 1 d . . .
C14 C 1.0382(3) 0.6498(4) 0.6538(3) 0.0272(16) Uani 1 1 d . . .
P1 P 0.51362(7) 0.29139(13) 0.36639(8) 0.0322(5) Uani 1 1 d . . .
C111 C 0.5989(3) 0.2986(5) 0.4063(3) 0.0370(19) Uani 1 1 d . . .
C112 C 0.6330(3) 0.3163(5) 0.3745(3) 0.0367(19) Uani 1 1 d . . .
H112 H 0.6121 0.3231 0.329 0.044 Uiso 1 1 calc R . .
C113 C 0.6975(3) 0.3241(6) 0.4095(4) 0.050(2) Uani 1 1 d . . .
H113 H 0.7209 0.3321 0.3872 0.06 Uiso 1 1 calc R . .
C114 C 0.7286(4) 0.3207(7) 0.4754(4) 0.069(3) Uani 1 1 d . . .
H114 H 0.7729 0.3275 0.4987 0.082 Uiso 1 1 calc R . .
C115 C 0.6945(4) 0.3071(6) 0.5074(4) 0.058(3) Uani 1 1 d . . .
H115 H 0.7153 0.3057 0.5531 0.069 Uiso 1 1 calc R . .
C116 C 0.6305(3) 0.2954(6) 0.4734(4) 0.055(3) Uani 1 1 d . . .
H116 H 0.6076 0.2852 0.4959 0.066 Uiso 1 1 calc R . .
C121 C 0.5026(3) 0.1938(5) 0.3916(3) 0.0312(18) Uani 1 1 d . . .
C122 C 0.4583(3) 0.1801(5) 0.4116(3) 0.0343(17) Uani 1 1 d . . .
H122 H 0.4351 0.2226 0.4158 0.041 Uiso 1 1 calc R . .
C123 C 0.4479(3) 0.1044(5) 0.4255(3) 0.0390(19) Uani 1 1 d . . .
H123 H 0.4166 0.0949 0.4382 0.047 Uiso 1 1 calc R . .
C124 C 0.4822(3) 0.0432(5) 0.4213(3) 0.0398(19) Uani 1 1 d . . .
H124 H 0.4752 -0.0085 0.4316 0.048 Uiso 1 1 calc R . .
C125 C 0.5267(3) 0.0559(5) 0.4023(4) 0.046(2) Uani 1 1 d . . .
H125 H 0.55 0.0131 0.3988 0.056 Uiso 1 1 calc R . .
C126 C 0.5376(3) 0.1327(5) 0.3879(3) 0.045(2) Uani 1 1 d . . .
H126 H 0.5691 0.1422 0.3757 0.053 Uiso 1 1 calc R . .
C01 C 1.0362(3) 0.8283(5) 0.6183(4) 0.049(2) Uani 1 1 d . A .
H01A H 1.0346 0.8846 0.6071 0.059 Uiso 1 1 calc R . .
H01B H 1.0056 0.819 0.6341 0.059 Uiso 1 1 calc R . .
P2 P 0.40762(7) 0.29923(12) 0.23388(7) 0.0295(4) Uani 1 1 d . . .
C211 C 0.3941(3) 0.2879(5) 0.1512(3) 0.0302(17) Uani 1 1 d . . .
C212 C 0.4332(3) 0.3294(5) 0.1323(3) 0.041(2) Uani 1 1 d . . .
H212 H 0.4673 0.3594 0.1632 0.049 Uiso 1 1 calc R . .
C213 C 0.4221(4) 0.3266(6) 0.0696(3) 0.049(2) Uani 1 1 d . . .
H213 H 0.4496 0.3529 0.0576 0.058 Uiso 1 1 calc R . .
C214 C 0.3719(4) 0.2861(5) 0.0248(4) 0.049(2) Uani 1 1 d . . .
H214 H 0.3639 0.2856 -0.0186 0.059 Uiso 1 1 calc R . .
C215 C 0.3327(4) 0.2463(5) 0.0410(3) 0.044(2) Uani 1 1 d . . .
H215 H 0.2978 0.2181 0.0091 0.053 Uiso 1 1 calc R . .
C216 C 0.3442(4) 0.2472(5) 0.1053(3) 0.041(2) Uani 1 1 d . . .
H216 H 0.3171 0.2192 0.1168 0.05 Uiso 1 1 calc R . .
C221 C 0.3699(3) 0.2127(4) 0.2453(3) 0.0269(16) Uani 1 1 d . . .
C222 C 0.3219(3) 0.2195(5) 0.2619(3) 0.0357(18) Uani 1 1 d . . .
H222 H 0.3074 0.2698 0.2662 0.043 Uiso 1 1 calc R . .
C223 C 0.2955(3) 0.1523(5) 0.2719(4) 0.046(2) Uani 1 1 d . . .
H223 H 0.2626 0.157 0.2827 0.055 Uiso 1 1 calc R . .
C224 C 0.3160(3) 0.0796(5) 0.2666(3) 0.039(2) Uani 1 1 d . . .
H224 H 0.2974 0.0343 0.2742 0.047 Uiso 1 1 calc R . .
C225 C 0.3640(3) 0.0708(5) 0.2502(3) 0.0367(18) Uani 1 1 d . . .
H225 H 0.3782 0.0201 0.2464 0.044 Uiso 1 1 calc R . .
C226 C 0.3903(3) 0.1371(5) 0.2397(3) 0.0370(19) Uani 1 1 d . . .
H226 H 0.423 0.1318 0.2285 0.044 Uiso 1 1 calc R . .
P4 P 1.11449(9) 0.80294(15) 0.68035(10) 0.0511(6) Uani 1 1 d . . .
C411 C 1.1218(4) 0.8533(6) 0.7509(4) 0.063(3) Uani 1 1 d . A .
C412 C 1.0711(4) 0.8571(7) 0.7643(4) 0.075(3) Uani 1 1 d . . .
H412 H 1.0308 0.8389 0.7333 0.09 Uiso 1 1 calc R A .
C413 C 1.0797(4) 0.8869(7) 0.8214(5) 0.077(3) Uani 1 1 d . A .
H413 H 1.0454 0.8889 0.8304 0.093 Uiso 1 1 calc R . .
C414 C 1.1371(4) 0.9137(6) 0.8657(4) 0.063(3) Uani 1 1 d . . .
H414 H 1.1424 0.9341 0.9054 0.075 Uiso 1 1 calc R A .
C415 C 1.1873(4) 0.9120(6) 0.8545(4) 0.057(2) Uani 1 1 d . A .
H415 H 1.2274 0.9303 0.886 0.068 Uiso 1 1 calc R . .
C416 C 1.1783(3) 0.8821(4) 0.7946(3) 0.051(2) Uani 1 1 d . . .
H416 H 1.2122 0.8823 0.7851 0.062 Uiso 1 1 calc R A .
C421 C 1.1575(3) 0.8690(4) 0.6514(3) 0.026(3) Uiso 0.5 1 d PR A 1
C422 C 1.1502(3) 0.9502(4) 0.6477(3) 0.037(3) Uiso 0.5 1 d PR A 1
H422 H 1.1262 0.9759 0.6644 0.044 Uiso 0.5 1 d PR B 1
C423 C 1.1784(7) 0.9933(10) 0.6197(7) 0.038(4) Uiso 0.5 1 d P A 1
H423 H 1.1736 1.0488 0.6176 0.045 Uiso 0.5 1 calc PR A 1
C424 C 1.2146(7) 0.9585(10) 0.5936(7) 0.038(4) Uiso 0.5 1 d P A 1
H424 H 1.2335 0.9896 0.5741 0.046 Uiso 0.5 1 calc PR A 1
C425 C 1.2216(7) 0.8746(11) 0.5977(7) 0.040(4) Uiso 0.5 1 d P A 1
H425 H 1.245 0.8486 0.5804 0.048 Uiso 0.5 1 calc PR A 1
C426 C 1.1942(5) 0.8332(7) 0.6266(5) 0.024(3) Uiso 0.5 1 d P A 1
H426 H 1.1998 0.7778 0.6303 0.029 Uiso 0.5 1 calc PR A 1
C431 C 1.1713(5) 0.8460(7) 0.6589(5) 0.066(6) Uiso 0.5 1 d PR A 2
C432 C 1.1713(5) 0.9277(7) 0.6604(5) 0.081(7) Uiso 0.5 1 d PR A 2
H432 H 1.1359 0.9532 0.6593 0.097 Uiso 0.5 1 d PR A 2
C433 C 1.2060(11) 0.9712(16) 0.6347(11) 0.080(7) Uiso 0.5 1 d P A 2
H433 H 1.2096 1.0268 0.6354 0.096 Uiso 0.5 1 calc PR A 2
C434 C 1.2323(9) 0.9226(14) 0.6099(10) 0.064(5) Uiso 0.5 1 d P A 2
H434 H 1.2496 0.9487 0.5864 0.076 Uiso 0.5 1 calc PR A 2
C435 C 1.2392(10) 0.8423(14) 0.6118(10) 0.073(6) Uiso 0.5 1 d P A 2
H435 H 1.2654 0.8163 0.5978 0.088 Uiso 0.5 1 calc PR A 2
C436 C 1.2048(9) 0.8025(14) 0.6357(9) 0.060(5) Uiso 0.5 1 d P A 2
H436 H 1.2041 0.7467 0.6362 0.072 Uiso 0.5 1 calc PR A 2
C02 C 0.4916(3) 0.2757(5) 0.2810(3) 0.0329(18) Uani 1 1 d . . .
H02A H 0.5166 0.3103 0.2682 0.039 Uiso 1 1 calc R . .
H02B H 0.4992 0.2204 0.2737 0.039 Uiso 1 1 calc R . .
P5 P 1.01618(9) 0.76821(14) 0.54728(9) 0.0442(5) Uani 1 1 d . . .
C511 C 0.9315(4) 0.7816(5) 0.4969(4) 0.048(2) Uani 1 1 d . A .
C512 C 0.8912(4) 0.8004(7) 0.5206(4) 0.069(3) Uani 1 1 d . . .
H512 H 0.907 0.8057 0.5658 0.082 Uiso 1 1 calc R A .
C513 C 0.8265(4) 0.8117(8) 0.4786(5) 0.079(4) Uani 1 1 d . A .
H513 H 0.7994 0.8284 0.4949 0.095 Uiso 1 1 calc R . .
C514 C 0.8036(5) 0.7984(7) 0.4146(5) 0.073(3) Uani 1 1 d . . .
H514 H 0.7598 0.8042 0.3864 0.088 Uiso 1 1 calc R A .
C515 C 0.8409(5) 0.7776(9) 0.3912(5) 0.090(4) Uani 1 1 d . A .
H515 H 0.8238 0.7691 0.3462 0.108 Uiso 1 1 calc R . .
C516 C 0.9054(5) 0.7679(8) 0.4317(5) 0.086(4) Uani 1 1 d . . .
H516 H 0.9315 0.7518 0.414 0.103 Uiso 1 1 calc R A .
C521 C 1.0455(4) 0.8167(6) 0.4985(4) 0.055(2) Uani 1 1 d . A .
C522 C 1.0593(4) 0.7739(6) 0.4581(4) 0.059(2) Uani 1 1 d . . .
H522 H 1.0575 0.7182 0.4589 0.071 Uiso 1 1 calc R A .
C523 C 1.0760(5) 0.8105(8) 0.4158(5) 0.093(3) Uani 1 1 d . A .
H523 H 1.0843 0.7806 0.3867 0.112 Uiso 1 1 calc R . .
C524 C 1.0803(6) 0.8936(8) 0.4172(6) 0.107(4) Uani 1 1 d . . .
H524 H 1.091 0.9195 0.3882 0.128 Uiso 1 1 calc R A .
C525 C 1.0694(6) 0.9366(9) 0.4587(6) 0.120(4) Uani 1 1 d . A .
H525 H 1.0759 0.9918 0.4613 0.144 Uiso 1 1 calc R . .
C526 C 1.0485(5) 0.8998(7) 0.4981(5) 0.079(3) Uani 1 1 d . . .
H526 H 1.0365 0.9302 0.5242 0.095 Uiso 1 1 calc R A .
Cl11 Cl 0.09812(12) 0.18544(18) 0.21739(12) 0.0752(8) Uani 1 1 d . C .
Cl12 Cl 0.1725(2) 0.1932(3) 0.35456(16) 0.0908(14) Uani 0.751(4) 1 d P C 1
Cl13 Cl 0.17508(14) 0.3196(2) 0.27571(15) 0.0740(10) Uani 0.751(4) 1 d P C 1
Cl14 Cl 0.2045(5) 0.2674(9) 0.3281(8) 0.120(5) Uani 0.249(4) 1 d P C 2
Cl15 Cl 0.1253(12) 0.1661(16) 0.3421(13) 0.210(12) Uani 0.249(4) 1 d P C 2
C100 C 0.1283(4) 0.2459(6) 0.2860(4) 0.061(3) Uani 1 1 d . . .
H10A H 0.0927 0.2715 0.2891 0.073 Uiso 0.751(4) 1 calc PR C 1
H10B H 0.1005 0.2917 0.281 0.073 Uiso 0.249(4) 1 d PR C 2
Cl21 Cl 0.60095(9) 0.35914(16) 0.19185(10) 0.0584(6) Uani 1 1 d . . .
Cl22 Cl 0.58088(15) 0.3342(3) 0.06461(13) 0.1222(14) Uani 1 1 d . . .
Cl23 Cl 0.67218(17) 0.24078(18) 0.16495(15) 0.0983(11) Uani 1 1 d . . .
C200 C 0.6360(5) 0.3283(6) 0.1448(4) 0.070(3) Uani 1 1 d . . .
H20A H 0.6692 0.3679 0.1518 0.083 Uiso 1 1 calc R . .
Cl31 Cl 0.71582(17) 0.3868(2) 0.02843(18) 0.1131(11) Uani 1 1 d . D .
Cl32 Cl 0.7515(2) 0.4815(3) 0.1473(2) 0.0822(15) Uani 0.593(4) 1 d P D 1
Cl33 Cl 0.7125(3) 0.5497(3) 0.0240(2) 0.0903(19) Uani 0.593(4) 1 d P D 1
Cl34 Cl 0.7730(4) 0.5385(5) 0.0313(4) 0.110(3) Uani 0.407(4) 1 d P D 2
Cl35 Cl 0.7016(4) 0.5172(7) 0.0977(4) 0.119(3) Uani 0.407(4) 1 d P D 2
C300 C 0.7494(10) 0.4759(13) 0.0706(10) 0.177(8) Uiso 1 1 d . . .
H30A H 0.7939 0.4779 0.0787 0.212 Uiso 0.593(4) 1 calc PR D 1
H30B H 0.7885 0.46 0.1103 0.212 Uiso 0.407(4) 1 d PR D 2

loop_
_atom_site_aniso_label
_atom_site_aniso_U_11
_atom_site_aniso_U_22
_atom_site_aniso_U_33
_atom_site_aniso_U_23
_atom_site_aniso_U_13
_atom_site_aniso_U_12
Co1 0.0228(4) 0.0579(7) 0.0204(4) -0.0067(4) 0.0146(3) -0.0093(4)
Co2 0.0182(3) 0.0557(6) 0.0217(4) -0.0078(4) 0.0127(3) -0.0037(4)
Co3 0.0270(4) 0.0591(7) 0.0270(4) -0.0115(4) 0.0181(3) -0.0083(4)
Co4 0.0250(4) 0.0666(7) 0.0308(4) -0.0211(5) 0.0186(3) -0.0158(5)
Co5 0.0246(4) 0.0594(7) 0.0277(4) -0.0157(4) 0.0185(3) -0.0128(4)
Co6 0.0313(4) 0.0555(7) 0.0299(4) -0.0123(4) 0.0196(3) -0.0063(5)
C101 0.033(3) 0.045(4) 0.020(3) -0.006(3) 0.015(2) -0.009(3)
O101 0.031(2) 0.058(3) 0.036(2) -0.003(2) 0.0258(18) -0.007(2)
C102 0.038(3) 0.067(6) 0.028(3) -0.007(3) 0.022(3) -0.013(4)
O102 0.049(3) 0.090(5) 0.027(2) -0.014(3) 0.017(2) -0.022(3)
C21 0.018(3) 0.047(4) 0.028(3) -0.001(3) 0.013(2) 0.003(3)
O21 0.026(2) 0.067(4) 0.042(3) -0.003(3) 0.0212(19) -0.004(2)
C22 0.019(3) 0.062(5) 0.036(3) -0.004(4) 0.015(3) -0.004(3)
O22 0.037(2) 0.072(4) 0.030(2) 0.004(2) 0.0205(19) -0.002(3)
C31 0.028(3) 0.053(5) 0.029(3) 0.004(3) 0.016(3) 0.007(3)
O31 0.030(2) 0.074(4) 0.040(2) 0.002(3) 0.023(2) 0.003(3)
C32 0.038(3) 0.080(6) 0.042(4) -0.029(4) 0.028(3) -0.022(4)
O32 0.051(3) 0.122(6) 0.057(3) -0.047(3) 0.035(2) -0.032(4)
C33 0.033(3) 0.071(6) 0.033(3) -0.014(4) 0.018(3) -0.010(4)
O33 0.087(4) 0.061(4) 0.051(3) 0.000(3) 0.041(3) -0.004(3)
C41 0.031(3) 0.100(7) 0.034(3) -0.034(4) 0.018(3) -0.026(4)
O41 0.024(2) 0.121(6) 0.054(3) -0.026(3) 0.021(2) -0.006(3)
C42 0.033(3) 0.078(6) 0.049(4) -0.022(4) 0.026(3) -0.013(4)
O42 0.053(3) 0.117(6) 0.039(3) -0.025(3) 0.026(2) -0.011(4)
C51 0.033(3) 0.067(6) 0.029(3) -0.014(3) 0.017(3) -0.019(4)
O51 0.031(2) 0.099(5) 0.043(3) -0.026(3) 0.027(2) -0.011(3)
C52 0.035(3) 0.063(5) 0.035(3) -0.020(3) 0.024(2) -0.003(3)
O52 0.030(2) 0.091(4) 0.038(2) -0.031(3) 0.020(2) -0.017(3)
C61 0.028(3) 0.060(5) 0.030(3) -0.007(3) 0.012(3) 0.004(4)
O61 0.038(3) 0.085(5) 0.052(3) -0.008(3) 0.021(2) 0.013(3)
C62 0.075(5) 0.060(6) 0.051(4) -0.012(4) 0.039(4) 0.013(5)
O62 0.171(6) 0.074(5) 0.049(3) -0.003(3) 0.069(4) 0.009(5)
C63 0.043(3) 0.055(5) 0.044(3) -0.007(3) 0.036(3) -0.002(4)
O63 0.055(3) 0.066(4) 0.064(3) -0.032(3) 0.045(2) -0.029(3)
C1 0.025(3) 0.052(5) 0.016(3) -0.015(3) 0.010(2) -0.007(3)
C2 0.023(3) 0.060(5) 0.022(3) 0.002(3) 0.013(2) 0.004(3)
O2 0.032(2) 0.083(4) 0.030(2) -0.011(2) 0.0226(18) -0.014(3)
C3 0.025(3) 0.048(5) 0.026(3) 0.004(3) 0.018(2) 0.000(3)
C4 0.029(3) 0.049(5) 0.032(3) -0.001(3) 0.023(2) -0.007(3)
C5 0.018(2) 0.028(4) 0.028(3) 0.000(3) 0.013(2) 0.002(3)
C6 0.025(3) 0.050(5) 0.035(3) -0.009(3) 0.020(2) -0.002(3)
C7 0.024(3) 0.051(5) 0.037(3) -0.008(3) 0.020(3) -0.005(3)
C8 0.020(3) 0.023(4) 0.032(3) -0.003(3) 0.011(2) -0.003(3)
C9 0.033(3) 0.031(4) 0.023(3) 0.003(3) 0.015(2) 0.003(3)
C10 0.017(3) 0.034(4) 0.030(3) 0.003(3) 0.013(2) -0.005(3)
C11 0.026(3) 0.042(4) 0.033(3) 0.000(3) 0.021(2) 0.002(3)
C12 0.023(3) 0.045(4) 0.026(3) -0.010(3) 0.017(2) -0.008(3)
C13 0.032(3) 0.059(5) 0.033(3) -0.013(3) 0.022(3) -0.013(3)
O13 0.034(2) 0.107(5) 0.047(3) -0.047(3) 0.028(2) -0.018(3)
C14 0.018(3) 0.039(4) 0.024(3) -0.016(3) 0.009(2) -0.011(3)
P1 0.0201(7) 0.0608(13) 0.0189(7) 0.0009(8) 0.0118(6) -0.0026(8)
C111 0.025(3) 0.061(5) 0.024(3) 0.000(3) 0.011(3) -0.002(3)
C112 0.022(3) 0.057(5) 0.038(3) 0.001(3) 0.021(3) 0.005(3)
C113 0.024(3) 0.092(7) 0.042(4) 0.003(4) 0.021(3) 0.001(4)
C114 0.029(4) 0.126(9) 0.049(5) 0.008(5) 0.017(3) -0.007(5)
C115 0.035(4) 0.092(7) 0.036(4) 0.009(5) 0.008(3) -0.001(5)
C116 0.033(4) 0.097(7) 0.033(4) 0.012(4) 0.014(3) -0.016(4)
C121 0.021(3) 0.051(5) 0.017(3) 0.009(3) 0.006(2) 0.006(3)
C122 0.039(3) 0.040(4) 0.036(3) -0.003(3) 0.028(3) -0.005(3)
C123 0.037(3) 0.053(5) 0.032(3) -0.002(3) 0.021(3) 0.005(4)
C124 0.045(4) 0.043(5) 0.030(3) -0.001(3) 0.017(3) -0.001(4)
C125 0.047(4) 0.055(5) 0.045(4) 0.010(4) 0.028(3) 0.012(4)
C126 0.042(3) 0.064(6) 0.036(3) 0.019(4) 0.026(3) 0.009(4)
C01 0.059(4) 0.053(5) 0.060(4) -0.021(4) 0.048(3) -0.022(4)
P2 0.0184(7) 0.0542(12) 0.0186(7) -0.0033(7) 0.0110(6) 0.0012(8)
C211 0.023(3) 0.048(4) 0.019(3) 0.002(3) 0.010(2) 0.007(3)
C212 0.030(3) 0.070(6) 0.028(3) -0.007(3) 0.018(3) -0.002(4)
C213 0.046(4) 0.073(6) 0.029(3) -0.010(4) 0.020(3) -0.010(4)
C214 0.081(5) 0.041(5) 0.036(3) -0.010(3) 0.037(3) 0.005(4)
C215 0.068(5) 0.030(4) 0.016(3) -0.002(3) 0.006(3) -0.009(4)
C216 0.054(4) 0.034(4) 0.032(4) -0.002(3) 0.017(3) -0.004(4)
C221 0.027(3) 0.033(4) 0.022(3) -0.004(3) 0.013(2) -0.005(3)
C222 0.025(3) 0.042(4) 0.048(4) -0.007(3) 0.023(3) -0.007(3)
C223 0.032(3) 0.067(6) 0.048(4) -0.006(4) 0.027(3) 0.007(4)
C224 0.034(3) 0.053(5) 0.030(3) 0.004(3) 0.015(3) -0.007(4)
C225 0.040(3) 0.048(5) 0.027(3) 0.003(3) 0.020(3) 0.011(3)
C226 0.034(3) 0.052(5) 0.032(3) 0.002(3) 0.022(3) 0.008(3)
P4 0.0553(9) 0.0656(15) 0.0534(10) -0.0335(10) 0.0429(8) -0.0324(10)
C411 0.065(4) 0.086(7) 0.061(4) -0.045(4) 0.049(3) -0.035(5)
C412 0.059(4) 0.110(8) 0.071(5) -0.062(5) 0.044(4) -0.035(5)
C413 0.078(5) 0.099(8) 0.085(5) -0.055(5) 0.064(4) -0.040(5)
C414 0.062(4) 0.083(7) 0.057(4) -0.039(4) 0.040(4) -0.020(5)
C415 0.054(4) 0.066(6) 0.050(4) -0.032(4) 0.025(4) -0.024(4)
C416 0.050(4) 0.063(6) 0.056(4) -0.015(4) 0.037(3) -0.010(4)
C02 0.016(3) 0.062(5) 0.019(3) -0.001(3) 0.008(2) 0.000(3)
P5 0.0477(9) 0.0555(14) 0.0438(9) -0.0086(9) 0.0335(8) -0.0125(10)
C511 0.051(4) 0.047(5) 0.055(4) 0.013(4) 0.033(3) 0.004(4)
C512 0.057(5) 0.101(8) 0.055(5) 0.006(5) 0.034(4) -0.016(5)
C513 0.048(5) 0.115(10) 0.073(6) -0.014(6) 0.028(5) -0.011(6)
C514 0.055(5) 0.094(8) 0.058(5) 0.031(5) 0.017(5) 0.006(6)
C515 0.061(6) 0.165(13) 0.040(5) 0.013(6) 0.021(4) 0.005(7)
C516 0.073(6) 0.144(12) 0.051(5) 0.003(6) 0.038(4) 0.008(7)
C521 0.060(4) 0.070(6) 0.055(4) 0.002(4) 0.043(3) -0.014(4)
C522 0.079(5) 0.058(6) 0.059(5) 0.003(4) 0.048(4) -0.013(5)
C523 0.143(6) 0.096(9) 0.096(6) -0.008(6) 0.102(5) -0.014(7)
C524 0.168(7) 0.102(10) 0.112(6) -0.011(6) 0.117(6) -0.043(8)
C525 0.186(8) 0.099(10) 0.148(8) -0.008(7) 0.138(7) -0.051(8)
C526 0.108(6) 0.080(8) 0.082(6) -0.006(5) 0.070(5) -0.030(6)
Cl11 0.0824(14) 0.0855(19) 0.0686(13) -0.0210(13) 0.0447(11) -0.0226(14)
Cl12 0.115(3) 0.102(3) 0.0522(17) 0.0132(19) 0.0378(18) 0.044(2)
Cl13 0.0858(16) 0.086(2) 0.0854(17) -0.0436(16) 0.0689(13) -0.0483(17)
Cl14 0.080(5) 0.110(10) 0.213(11) -0.073(9) 0.105(6) -0.022(7)
Cl15 0.175(17) 0.21(2) 0.23(2) 0.091(18) 0.079(17) -0.050(17)
C100 0.049(4) 0.074(7) 0.068(5) -0.020(5) 0.034(4) -0.010(5)
Cl21 0.0420(9) 0.0934(18) 0.0444(10) -0.0157(11) 0.0244(8) -0.0039(11)
Cl22 0.1086(19) 0.199(4) 0.0433(13) -0.0113(17) 0.0233(13) 0.081(2)
Cl23 0.131(2) 0.0601(17) 0.0902(19) 0.0011(15) 0.0414(18) 0.0309(18)
C200 0.084(6) 0.064(6) 0.059(5) -0.008(5) 0.032(5) 0.024(5)
Cl31 0.143(2) 0.091(2) 0.135(2) -0.0473(19) 0.0904(19) -0.026(2)
Cl32 0.113(3) 0.092(4) 0.062(2) -0.012(2) 0.059(2) -0.003(3)
Cl33 0.121(4) 0.076(3) 0.051(2) 0.008(2) 0.023(2) 0.003(3)
Cl34 0.115(5) 0.109(6) 0.138(5) -0.066(5) 0.087(4) -0.057(5)
Cl35 0.122(5) 0.162(9) 0.093(5) -0.027(5) 0.067(4) 0.031(6)

loop_
_atom_type_symbol
_atom_type_description
_atom_type_scat_dispersion_real
_atom_type_scat_dispersion_imag
_atom_type_scat_source
C C 0.0033 0.0016 'International Tables Vol C Tables 4.2.6.8 and 6.1.1.4'
H H 0 0 'International Tables Vol C Tables 4.2.6.8 and 6.1.1.4'
O O 0.0106 0.006 'International Tables Vol C Tables 4.2.6.8 and 6.1.1.4'
P P 0.1023 0.0942 'International Tables Vol C Tables 4.2.6.8 and 6.1.1.4'
Co Co 0.3494 0.9721 'International Tables Vol C Tables 4.2.6.8 and 6.1.1.4'
Cl Cl 0.1484 0.1585 'International Tables Vol C Tables 4.2.6.8 and 6.1.1.4'

loop_
_geom_angle_atom_site_label_1
_geom_angle_atom_site_label_2
_geom_angle_atom_site_label_3
_geom_angle
C102 Co1 C101 102.8(3)
C102 Co1 C1 107.4(3)
C101 Co1 C1 139.0(3)
C102 Co1 P1 96.4(3)
C101 Co1 P1 109.6(3)
C1 Co1 P1 94.0(2)
C102 Co1 Co2 152.1(3)
C101 Co1 Co2 93.75(19)
C1 Co1 Co2 48.51(18)
P1 Co1 Co2 98.91(6)
C102 Co1 Co3 94.4(3)
C101 Co1 Co3 101.2(2)
C1 Co1 Co3 50.1(2)
P1 Co1 Co3 144.07(7)
Co2 Co1 Co3 60.07(4)
C22 Co2 C21 103.3(3)
C22 Co2 C1 98.9(3)
C21 Co2 C1 143.2(3)
C22 Co2 P2 95.8(3)
C21 Co2 P2 105.6(2)
C1 Co2 P2 100.9(2)
C22 Co2 Co1 147.6(2)
C21 Co2 Co1 104.7(2)
C1 Co2 Co1 48.7(2)
P2 Co2 Co1 92.20(6)
C22 Co2 Co3 100.6(3)
C21 Co2 Co3 96.6(2)
C1 Co2 Co3 50.2(2)
P2 Co2 Co3 148.48(6)
Co1 Co2 Co3 60.20(4)
C32 Co3 C33 98.3(4)
C32 Co3 C31 101.6(3)
C33 Co3 C31 104.0(3)
C32 Co3 C1 106.1(3)
C33 Co3 C1 102.6(3)
C31 Co3 C1 138.0(3)
C32 Co3 Co2 153.3(3)
C33 Co3 Co2 94.9(3)
C31 Co3 Co2 97.6(2)
C1 Co3 Co2 48.12(18)
C32 Co3 Co1 99.4(3)
C33 Co3 Co1 149.4(3)
C31 Co3 Co1 96.7(3)
C1 Co3 Co1 48.3(2)
Co2 Co3 Co1 59.72(4)
C42 Co4 C41 101.2(3)
C42 Co4 C14 100.6(3)
C41 Co4 C14 144.5(3)
C42 Co4 P4 95.0(3)
C41 Co4 P4 106.8(3)
C14 Co4 P4 98.9(2)
C42 Co4 Co5 149.4(2)
C41 Co4 Co5 104.3(2)
C14 Co4 Co5 49.1(2)
P4 Co4 Co5 93.62(7)
C42 Co4 Co6 99.8(3)
C41 Co4 Co6 98.1(3)
C14 Co4 Co6 50.5(2)
P4 Co4 Co6 147.96(7)
Co5 Co4 Co6 60.21(4)
C52 Co5 C51 103.6(3)
C52 Co5 C14 108.4(3)
C51 Co5 C14 138.7(3)
C52 Co5 P5 95.1(3)
C51 Co5 P5 105.0(3)
C14 Co5 P5 97.4(2)
C52 Co5 Co4 154.1(2)
C51 Co5 Co4 93.5(2)
C14 Co5 Co4 48.42(17)
P5 Co5 Co4 99.08(7)
C52 Co5 Co6 97.1(3)
C51 Co5 Co6 100.8(3)
C14 Co5 Co6 50.4(2)
P5 Co5 Co6 147.82(7)
Co4 Co5 Co6 60.18(4)
C63 Co6 C62 100.4(4)
C63 Co6 C61 101.2(3)
C62 Co6 C61 104.5(4)
C63 Co6 C14 105.2(3)
C62 Co6 C14 99.9(4)
C61 Co6 C14 139.8(3)
C63 Co6 Co4 150.8(3)
C62 Co6 Co4 96.3(3)
C61 Co6 Co4 97.6(3)
C14 Co6 Co4 47.90(18)
C63 Co6 Co5 95.0(3)
C62 Co6 Co5 147.8(3)
C61 Co6 Co5 100.0(3)
C14 Co6 Co5 48.4(2)
Co4 Co6 Co5 59.61(4)
O101 C101 Co1 176.1(6)
O102 C102 Co1 179.2(9)
O21 C21 Co2 175.6(7)
O22 C22 Co2 177.3(8)
O31 C31 Co3 179.4(8)
O32 C32 Co3 178.9(10)
O33 C33 Co3 178.2(7)
O41 C41 Co4 177.1(9)
O42 C42 Co4 178.1(9)
O51 C51 Co5 175.6(7)
O52 C52 Co5 177.9(8)
O61 C61 Co6 177.7(8)
O62 C62 Co6 175.7(9)
O63 C63 Co6 177.8(7)
C2 C1 Co2 134.7(5)
C2 C1 Co1 133.2(5)
Co2 C1 Co1 82.7(3)
C2 C1 Co3 123.5(6)
Co2 C1 Co3 81.7(3)
Co1 C1 Co3 81.6(3)
O2 C2 C3 120.1(6)
O2 C2 C1 123.1(6)
C3 C2 C1 116.7(6)
C4 C3 C2 173.2(8)
C3 C4 C5 175.6(7)
C10 C5 C6 119.4(5)
C10 C5 C4 122.1(6)
C6 C5 C4 118.5(6)
C7 C6 C5 119.7(6)
C7 C6 H6 120.1
C5 C6 H6 120.1
C6 C7 C8 121.3(6)
C6 C7 H7 119.4
C8 C7 H7 119.4
C7 C8 C9 118.9(5)
C7 C8 C11 120.1(6)
C9 C8 C11 121.0(6)
C10 C9 C8 120.6(6)
C10 C9 H9 119.7
C8 C9 H9 119.7
C9 C10 C5 120.2(6)
C9 C10 H10 119.9
C5 C10 H10 119.9
C12 C11 C8 177.2(8)
C11 C12 C13 175.3(8)
O13 C13 C14 124.5(6)
O13 C13 C12 119.2(6)
C14 C13 C12 116.3(6)
C13 C14 Co4 134.0(5)
C13 C14 Co5 137.0(5)
Co4 C14 Co5 82.5(3)
C13 C14 Co6 119.9(5)
Co4 C14 Co6 81.5(2)
Co5 C14 Co6 81.1(3)
C111 P1 C121 101.4(3)
C111 P1 C02 104.0(3)
C121 P1 C02 102.3(3)
C111 P1 Co1 115.5(3)
C121 P1 Co1 122.2(2)
C02 P1 Co1 109.4(3)
C112 C111 C116 118.6(6)
C112 C111 P1 123.7(5)
C116 C111 P1 117.2(6)
C113 C112 C111 119.4(7)
C113 C112 H112 120.3
C111 C112 H112 120.3
C114 C113 C112 121.9(7)
C114 C113 H113 119.1
C112 C113 H113 119.1
C113 C114 C115 118.8(7)
C113 C114 H114 120.6
C115 C114 H114 120.6
C116 C115 C114 120.3(8)
C116 C115 H115 119.8
C114 C115 H115 119.8
C115 C116 C111 120.8(8)
C115 C116 H116 119.6
C111 C116 H116 119.6
C126 C121 C122 119.9(7)
C126 C121 P1 118.6(6)
C122 C121 P1 121.4(6)
C123 C122 C121 119.8(7)
C123 C122 H122 120.1
C121 C122 H122 120.1
C124 C123 C122 120.5(7)
C124 C123 H123 119.8
C122 C123 H123 119.8
C125 C124 C123 120.4(8)
C125 C124 H124 119.8
C123 C124 H124 119.8
C124 C125 C126 119.6(8)
C124 C125 H125 120.2
C126 C125 H125 120.2
C121 C126 C125 119.8(7)
C121 C126 H126 120.1
C125 C126 H126 120.1
P4 C01 P5 109.2(4)
P4 C01 H01A 109.8
P5 C01 H01A 109.8
P4 C01 H01B 109.8
P5 C01 H01B 109.8
H01A C01 H01B 108.3
C221 P2 C211 103.1(3)
C221 P2 C02 102.8(3)
C211 P2 C02 101.9(3)
C221 P2 Co2 121.4(2)
C211 P2 Co2 115.6(3)
C02 P2 Co2 109.6(3)
C216 C211 C212 118.3(6)
C216 C211 P2 122.7(6)
C212 C211 P2 118.6(5)
C213 C212 C211 120.6(7)
C213 C212 H212 119.7
C211 C212 H212 119.7
C214 C213 C212 119.8(8)
C214 C213 H213 120.1
C212 C213 H213 120.1
C213 C214 C215 121.4(7)
C213 C214 H214 119.3
C215 C214 H214 119.3
C214 C215 C216 119.4(7)
C214 C215 H215 120.3
C216 C215 H215 120.3
C211 C216 C215 120.5(8)
C211 C216 H216 119.7
C215 C216 H216 119.7
C222 C221 C226 118.6(7)
C222 C221 P2 121.2(6)
C226 C221 P2 120.2(5)
C223 C222 C221 119.5(7)
C223 C222 H222 120.2
C221 C222 H222 120.2
C224 C223 C222 121.3(7)
C224 C223 H223 119.4
C222 C223 H223 119.4
C223 C224 C225 120.6(8)
C223 C224 H224 119.7
C225 C224 H224 119.7
C226 C225 C224 118.8(7)
C226 C225 H225 120.6
C224 C225 H225 120.6
C225 C226 C221 121.3(7)
C225 C226 H226 119.3
C221 C226 H226 119.3
C411 P4 C01 103.8(4)
C411 P4 C431 108.1(5)
C01 P4 C431 108.3(4)
C411 P4 C421 103.1(4)
C01 P4 C421 96.4(3)
C411 P4 Co4 112.2(4)
C01 P4 Co4 110.1(3)
C431 P4 Co4 113.9(4)
C421 P4 Co4 128.1(2)
C416 C411 C412 119.0(7)
C416 C411 P4 119.6(6)
C412 C411 P4 121.2(6)
C413 C412 C411 120.2(8)
C413 C412 H412 119.9
C411 C412 H412 119.9
C414 C413 C412 120.2(9)
C414 C413 H413 119.9
C412 C413 H413 119.9
C413 C414 C415 121.5(8)
C413 C414 H414 119.2
C415 C414 H414 119.2
C414 C415 C416 118.3(7)
C414 C415 H415 120.8
C416 C415 H415 120.8
C411 C416 C415 120.6(7)
C411 C416 H416 119.7
C415 C416 H416 119.7
C422 C421 C426 119.4(6)
C422 C421 P4 122.9(2)
C426 C421 P4 117.4(6)
C423 C422 C421 119.0(8)
C423 C422 H422 119.9
C421 C422 H422 121.1
C422 C423 C424 122.7(14)
C422 C423 H423 118.7
C424 C423 H423 118.7
C423 C424 C425 117.6(15)
C423 C424 H424 121.2
C425 C424 H424 121.2
C426 C425 C424 118.7(15)
C426 C425 H425 120.6
C424 C425 H425 120.6
C425 C426 C421 122.6(12)
C425 C426 H426 118.7
C421 C426 H426 118.7
C436 C431 C432 123.3(11)
C436 C431 P4 123.5(12)
C432 C431 P4 112.7(4)
C431 C432 C433 119.5(12)
C431 C432 H432 117.9
C433 C432 H432 116.7
C434 C433 C432 111(2)
C434 C433 H433 124.5
C432 C433 H433 124.5
C433 C434 H434 113.7
C435 C434 H434 113.7
C434 C435 C436 114(2)
C434 C435 H435 122.9
C436 C435 H435 122.9
C435 C436 C431 119(2)
C435 C436 H436 120.7
C431 C436 H436 120.7
P2 C02 P1 106.9(3)
P2 C02 H02A 110.3
P1 C02 H02A 110.3
P2 C02 H02B 110.3
P1 C02 H02B 110.3
H02A C02 H02B 108.6
C521 P5 C01 108.4(4)
C521 P5 C511 100.7(4)
C01 P5 C511 104.6(4)
C521 P5 Co5 117.8(3)
C01 P5 Co5 107.8(3)
C511 P5 Co5 116.4(3)
C512 C511 C516 117.3(8)
C512 C511 P5 123.9(6)
C516 C511 P5 118.7(7)
C511 C512 C513 120.7(9)
C511 C512 H512 119.6
C513 C512 H512 119.6
C514 C513 C512 119.2(10)
C514 C513 H513 120.4
C512 C513 H513 120.4
C515 C514 C513 121.0(9)
C515 C514 H514 119.5
C513 C514 H514 119.5
C514 C515 C516 120.8(10)
C514 C515 H515 119.6
C516 C515 H515 119.6
C511 C516 C515 120.7(10)
C511 C516 H516 119.6
C515 C516 H516 119.6
C522 C521 C526 119.9(9)
C522 C521 P5 120.1(8)
C526 C521 P5 119.7(7)
C521 C522 C523 121.1(10)
C521 C522 H522 119.5
C523 C522 H522 119.5
C522 C523 C524 118.2(11)
C522 C523 H523 120.9
C524 C523 H523 120.9
C525 C524 C523 121.5(11)
C525 C524 H524 119.2
C523 C524 H524 119.2
C524 C525 C526 119.8(13)
C524 C525 H525 120.1
C526 C525 H525 120.1
C525 C526 C521 119.1(11)
C525 C526 H526 120.4
C521 C526 H526 120.4
Cl14 C100 Cl11 122.3(7)
Cl12 C100 Cl11 111.3(6)
Cl12 C100 Cl13 110.4(5)
Cl11 C100 Cl13 107.4(5)
Cl14 C100 Cl15 98.0(10)
Cl11 C100 Cl15 94.9(10)
Cl12 C100 H10A 109.2
Cl11 C100 H10A 109.2
Cl13 C100 H10A 109.2
Cl14 C100 H10B 113
Cl11 C100 H10B 112.8
Cl15 C100 H10B 112.7
Cl23 C200 Cl22 113.0(6)
Cl23 C200 Cl21 115.2(6)
Cl22 C200 Cl21 108.7(5)
Cl23 C200 H20A 106.4
Cl22 C200 H20A 106.4
Cl21 C200 H20A 106.4
Cl34 C300 Cl35 114.4(14)
Cl33 C300 Cl31 108.8(11)
Cl34 C300 Cl31 114.5(13)
Cl35 C300 Cl31 110.3(13)
Cl33 C300 Cl32 112.6(13)
Cl31 C300 Cl32 113.3(13)
Cl33 C300 H30A 107.3
Cl31 C300 H30A 107.3
Cl32 C300 H30A 107.3
Cl34 C300 H30B 105.6
Cl35 C300 H30B 105.5
Cl31 C300 H30B 105.6

loop_
_geom_bond_atom_site_label_1
_geom_bond_atom_site_label_2
_geom_bond_distance
Co1 C102 1.769(7)
Co1 C101 1.793(7)
Co1 C1 1.874(7)
Co1 P1 2.208(2)
Co1 Co2 2.4721(12)
Co1 Co3 2.4841(16)
Co2 C22 1.776(8)
Co2 C21 1.814(6)
Co2 C1 1.867(6)
Co2 P2 2.195(2)
Co2 Co3 2.4809(14)
Co3 C32 1.790(7)
Co3 C33 1.803(9)
Co3 C31 1.817(7)
Co3 C1 1.926(7)
Co4 C42 1.776(8)
Co4 C41 1.824(8)
Co4 C14 1.858(6)
Co4 P4 2.186(3)
Co4 Co5 2.4626(12)
Co4 Co6 2.4767(16)
Co5 C52 1.776(7)
Co5 C51 1.797(8)
Co5 C14 1.876(7)
Co5 P5 2.195(3)
Co5 Co6 2.4776(15)
Co6 C63 1.777(8)
Co6 C62 1.792(9)
Co6 C61 1.816(8)
Co6 C14 1.933(7)
C101 O101 1.157(8)
C102 O102 1.134(8)
C21 O21 1.115(7)
C22 O22 1.145(9)
C31 O31 1.131(8)
C32 O32 1.141(9)
C33 O33 1.141(10)
C41 O41 1.128(9)
C42 O42 1.141(9)
C51 O51 1.147(9)
C52 O52 1.132(8)
C61 O61 1.127(9)
C62 O62 1.129(11)
C63 O63 1.152(8)
C1 C2 1.469(9)
C2 O2 1.237(8)
C2 C3 1.442(9)
C3 C4 1.198(8)
C4 C5 1.419(8)
C5 C10 1.387(9)
C5 C6 1.409(9)
C6 C7 1.362(9)
C6 H6 0.95
C7 C8 1.387(9)
C7 H7 0.95
C8 C9 1.395(9)
C8 C11 1.445(8)
C9 C10 1.373(8)
C9 H9 0.95
C10 H10 0.95
C11 C12 1.177(8)
C12 C13 1.472(9)
C13 O13 1.219(9)
C13 C14 1.460(9)
P1 C111 1.819(7)
P1 C121 1.827(8)
P1 C02 1.843(6)
C111 C112 1.388(10)
C111 C116 1.393(10)
C112 C113 1.380(9)
C112 H112 0.95
C113 C114 1.370(11)
C113 H113 0.95
C114 C115 1.378(13)
C114 H114 0.95
C115 C116 1.377(10)
C115 H115 0.95
C116 H116 0.95
C121 C126 1.369(11)
C121 C122 1.383(10)
C122 C123 1.382(11)
C122 H122 0.95
C123 C124 1.366(11)
C123 H123 0.95
C124 C125 1.365(11)
C124 H124 0.95
C125 C126 1.408(12)
C125 H125 0.95
C126 H126 0.95
C01 P4 1.809(8)
C01 P5 1.821(8)
C01 H01A 0.99
C01 H01B 0.99
P2 C221 1.819(7)
P2 C211 1.830(7)
P2 C02 1.835(6)
C211 C216 1.367(10)
C211 C212 1.411(10)
C212 C213 1.376(10)
C212 H212 0.95
C213 C214 1.359(11)
C213 H213 0.95
C214 C215 1.360(12)
C214 H214 0.95
C215 C216 1.407(10)
C215 H215 0.95
C216 H216 0.95
C221 C222 1.399(9)
C221 C226 1.406(10)
C222 C223 1.384(11)
C222 H222 0.95
C223 C224 1.361(12)
C223 H223 0.95
C224 C225 1.398(10)
C224 H224 0.95
C225 C226 1.376(11)
C225 H225 0.95
C226 H226 0.95
P4 C411 1.807(8)
P4 C431 1.830(11)
P4 C421 1.871(7)
C411 C416 1.352(10)
C411 C412 1.405(12)
C412 C413 1.363(12)
C412 H412 0.95
C413 C414 1.360(12)
C413 H413 0.95
C414 C415 1.362(12)
C414 H414 0.95
C415 C416 1.419(10)
C415 H415 0.95
C416 H416 0.95
C421 C422 1.39
C421 C426 1.413(14)
C422 C423 1.369(18)
C422 H422 0.95
C422 H432 0.5356
C423 C424 1.42(2)
C423 H423 0.95
C424 C425 1.44(2)
C424 H424 0.95
C425 C426 1.35(2)
C425 H425 0.95
C426 H426 0.95
C431 C436 1.39(3)
C431 C432 1.39
C432 C433 1.45(3)
C432 H432 0.95
C433 C434 1.34(3)
C433 H433 0.95
C434 C435 1.38(3)
C434 H434 0.95
C435 C436 1.39(3)
C435 H435 0.95
C436 H436 0.95
C02 H02A 0.99
C02 H02B 0.99
P5 C521 1.815(9)
P5 C511 1.827(8)
C511 C512 1.375(13)
C511 C516 1.377(12)
C512 C513 1.410(12)
C512 H512 0.95
C513 C514 1.358(14)
C513 H513 0.95
C514 C515 1.312(16)
C514 H514 0.95
C515 C516 1.399(14)
C515 H515 0.95
C516 H516 0.95
C521 C522 1.362(13)
C521 C526 1.416(15)
C522 C523 1.390(14)
C522 H522 0.95
C523 C524 1.419(18)
C523 H523 0.95
C524 C525 1.345(18)
C524 H524 0.95
C525 C526 1.402(15)
C525 H525 0.95
C526 H526 0.95
Cl11 C100 1.758(9)
Cl12 C100 1.708(10)
Cl13 C100 1.782(10)
Cl14 C100 1.664(14)
Cl15 C100 1.92(2)
C100 H10A 1
C100 H10B 1
Cl21 C200 1.771(11)
Cl22 C200 1.721(9)
Cl23 C200 1.678(10)
C200 H20A 1
Cl31 C300 1.78(2)
Cl32 C300 1.79(2)
Cl32 H30B 1.5654
Cl33 C300 1.63(2)
Cl34 C300 1.68(2)
Cl35 C300 1.72(2)
C300 H30A 1
C300 H30B 1
